data_4107536
loop_
_publ_author_name
'Yang Li'
'Datong Song'
'Vy M. Dong'

_publ_section_title
;
 Palladium-Catalyzed Olefin Dioxygenation
;
_journal_name_full 'Journal of the American Chemical Society'
_journal_page_first 2962
_journal_page_last 2964
_journal_paper_doi 10.1021/ja711029u
_journal_volume 130
_journal_year 2008
_chemical_formula_sum 'C14 H18 O3'
_chemical_formula_weight 234.28
_chemical_name_systematic
; 
 ? 
;
_space_group_IT_number 14
_symmetry_cell_setting monoclinic
_symmetry_space_group_name_Hall '-P 2yn'
_symmetry_space_group_name_H-M 'P 1 21/n 1'
_atom_sites_solution_hydrogens geom
_atom_sites_solution_primary direct
_atom_sites_solution_secondary difmap
_audit_creation_method SHELXL-97
_cell_angle_alpha 90.00
_cell_angle_beta 93.98(3)
_cell_angle_gamma 90.00
_cell_formula_units_Z 4
_cell_length_a 13.735(3)
_cell_length_b 5.6069(11)
_cell_length_c 16.015(3)
_cell_measurement_temperature 150(2)
_cell_volume 1230.4(4)
_computing_structure_refinement 'SHELXL-97 (Sheldrick, 1997)'
_computing_structure_solution 'SHELXS-97 (Sheldrick, 1990)'
_diffrn_ambient_temperature 150(2)
_diffrn_measured_fraction_theta_full 0.987
_diffrn_measured_fraction_theta_max 0.987
_diffrn_radiation_monochromator graphite
_diffrn_radiation_source 'fine-focus sealed tube'
_diffrn_radiation_type MoK\a
_diffrn_radiation_wavelength 0.71073
_diffrn_reflns_av_R_equivalents 0.1474
_diffrn_reflns_av_sigmaI/netI 0.1116
_diffrn_reflns_limit_h_max 16
_diffrn_reflns_limit_h_min -16
_diffrn_reflns_limit_k_max 6
_diffrn_reflns_limit_k_min -6
_diffrn_reflns_limit_l_max 19
_diffrn_reflns_limit_l_min -18
_diffrn_reflns_number 6458
_diffrn_reflns_theta_full 25.00
_diffrn_reflns_theta_max 25.00
_diffrn_reflns_theta_min 1.89
_exptl_absorpt_coefficient_mu 0.088
_exptl_absorpt_correction_T_max 0.988
_exptl_absorpt_correction_T_min 0.925
_exptl_absorpt_correction_type multi-scan
_exptl_absorpt_process_details
;
multi-scan from symmetry-related measurements 
 Sortav (Blessing 1995)
;
_exptl_crystal_colour colorless
_exptl_crystal_density_diffrn 1.265
_exptl_crystal_description block
_exptl_crystal_F_000 504
_exptl_crystal_size_max 0.26
_exptl_crystal_size_mid 0.16
_exptl_crystal_size_min 0.10
_refine_diff_density_max 0.204
_refine_diff_density_min -0.267
_refine_diff_density_rms 0.059
_refine_ls_extinction_method none
_refine_ls_goodness_of_fit_ref 1.026
_refine_ls_hydrogen_treatment mixed
_refine_ls_matrix_type full
_refine_ls_number_parameters 215
_refine_ls_number_reflns 2139
_refine_ls_number_restraints 0
_refine_ls_restrained_S_all 1.026
_refine_ls_R_factor_all 0.1159
_refine_ls_R_factor_gt 0.0727
_refine_ls_shift/su_max 0.000
_refine_ls_shift/su_mean 0.000
_refine_ls_structure_factor_coef Fsqd
_refine_ls_weighting_details 'calc w=1/[\s^2^(Fo^2^)+(0.1127P)^2^+0.0000P] where P=(Fo^2^+2Fc^2^)/3'
_refine_ls_weighting_scheme calc
_refine_ls_wR_factor_gt 0.1778
_refine_ls_wR_factor_ref 0.2172
_reflns_number_gt 1311
_reflns_number_total 2139
_reflns_threshold_expression >2sigma(I)
_cod_data_source_file ja711029u-file001.cif
_cod_data_source_block 12g
_cod_original_cell_volume 1230.3(4)
_cod_database_code 4107536

loop_
_symmetry_equiv_pos_as_xyz
'x, y, z'
'-x+1/2, y+1/2, -z+1/2'
'-x, -y, -z'
'x-1/2, -y-1/2, z-1/2'

loop_
_atom_site_label
_atom_site_type_symbol
_atom_site_fract_x
_atom_site_fract_y
_atom_site_fract_z
_atom_site_U_iso_or_equiv
_atom_site_adp_type
_atom_site_occupancy
_atom_site_symmetry_multiplicity
_atom_site_calc_flag
_atom_site_refinement_flags
O1 O 0.61408(17) -0.5595(4) 0.44864(14) 0.0649(7) Uani 1 1 d .
O2 O 0.64488(14) -0.1826(3) 0.49042(13) 0.0554(7) Uani 1 1 d .
O3 O 0.78011(17) 0.1644(3) 0.52838(14) 0.0566(7) Uani 1 1 d .
H3A H 0.729(3) 0.192(6) 0.496(2) 0.070(12) Uiso 1 1 d .
C1 C 0.5125(2) -0.2402(6) 0.3940(2) 0.0631(9) Uani 1 1 d .
H1A H 0.4829 -0.3582 0.3570 0.095 Uiso 1 1 calc R
H1B H 0.5367 -0.1114 0.3618 0.095 Uiso 1 1 calc R
H1C H 0.4649 -0.1803 0.4298 0.095 Uiso 1 1 calc R
C2 C 0.5950(2) -0.3501(6) 0.4461(2) 0.0534(8) Uani 1 1 d .
C3 C 0.7320(2) -0.2486(5) 0.5427(2) 0.0507(8) Uani 1 1 d .
H3 H 0.7503(19) -0.417(5) 0.5336(15) 0.038(7) Uiso 1 1 d .
C4 C 0.7101(2) -0.2284(7) 0.6333(2) 0.0571(9) Uani 1 1 d .
H4B H 0.683(2) -0.070(5) 0.6411(17) 0.044(8) Uiso 1 1 d .
H4A H 0.656(3) -0.342(5) 0.6424(19) 0.061(9) Uiso 1 1 d .
C5 C 0.8022(2) -0.2619(7) 0.6905(3) 0.0597(9) Uani 1 1 d .
H5B H 0.788(2) -0.245(5) 0.748(2) 0.054(9) Uiso 1 1 d .
H5A H 0.823(2) -0.424(5) 0.6823(18) 0.056(9) Uiso 1 1 d .
C6 C 0.8794(2) -0.0828(6) 0.6691(2) 0.0561(9) Uani 1 1 d .
H6A H 0.937(3) -0.110(5) 0.708(2) 0.060(9) Uiso 1 1 d .
H6B H 0.857(2) 0.085(6) 0.6773(19) 0.061(9) Uiso 1 1 d .
C7 C 0.9021(2) -0.1047(6) 0.5784(2) 0.0540(8) Uani 1 1 d .
H7A H 0.929(2) -0.274(6) 0.5697(17) 0.058(8) Uiso 1 1 d .
H7B H 0.948(2) 0.018(5) 0.5626(17) 0.048(8) Uiso 1 1 d .
C8 C 0.8119(2) -0.0752(5) 0.5175(2) 0.0500(8) Uani 1 1 d .
C9 C 0.8368(2) -0.1230(5) 0.42697(19) 0.0517(8) Uani 1 1 d .
C10 C 0.8828(2) -0.3354(6) 0.4059(2) 0.0552(9) Uani 1 1 d .
H10 H 0.891(3) -0.450(6) 0.444(2) 0.071(11) Uiso 1 1 d .
C11 C 0.9085(2) -0.3772(6) 0.3255(2) 0.0586(9) Uani 1 1 d .
H11 H 0.938(2) -0.521(5) 0.3096(18) 0.054(9) Uiso 1 1 d .
C12 C 0.8870(2) -0.2119(6) 0.2630(2) 0.0583(9) Uani 1 1 d .
H12 H 0.903(2) -0.243(4) 0.2060(18) 0.040(7) Uiso 1 1 d .
C13 C 0.8394(2) -0.0054(6) 0.2820(2) 0.0570(9) Uani 1 1 d .
H13 H 0.824(3) 0.105(6) 0.239(2) 0.071(10) Uiso 1 1 d .
C14 C 0.8149(2) 0.0385(6) 0.3629(2) 0.0553(9) Uani 1 1 d .
H14 H 0.783(2) 0.186(5) 0.3782(19) 0.057(9) Uiso 1 1 d .

loop_
_atom_site_aniso_label
_atom_site_aniso_U_11
_atom_site_aniso_U_22
_atom_site_aniso_U_33
_atom_site_aniso_U_23
_atom_site_aniso_U_13
_atom_site_aniso_U_12
O1 0.0586(15) 0.0583(15) 0.0759(17) -0.0071(10) -0.0103(12) -0.0008(11)
O2 0.0353(12) 0.0561(13) 0.0735(16) -0.0022(10) -0.0062(10) -0.0004(9)
O3 0.0460(14) 0.0515(14) 0.0714(16) -0.0021(10) -0.0017(12) 0.0002(10)
C1 0.048(2) 0.071(2) 0.069(2) 0.0020(16) -0.0065(17) -0.0009(16)
C2 0.0403(18) 0.059(2) 0.061(2) -0.0033(15) 0.0037(15) -0.0043(15)
C3 0.0335(17) 0.0531(19) 0.065(2) 0.0034(14) -0.0021(15) 0.0015(13)
C4 0.0406(18) 0.059(2) 0.071(2) 0.0023(15) 0.0032(16) -0.0022(16)
C5 0.052(2) 0.064(2) 0.063(2) 0.0027(16) 0.0010(17) -0.0009(16)
C6 0.0415(19) 0.068(2) 0.059(2) -0.0008(15) -0.0014(16) -0.0007(15)
C7 0.0385(18) 0.057(2) 0.067(2) -0.0010(15) 0.0005(15) -0.0047(15)
C8 0.0378(17) 0.0493(18) 0.063(2) -0.0017(13) 0.0013(14) -0.0012(13)
C9 0.0366(17) 0.0538(18) 0.064(2) 0.0018(14) 0.0005(14) -0.0038(13)
C10 0.0442(18) 0.054(2) 0.067(2) 0.0005(16) -0.0001(16) -0.0014(14)
C11 0.0479(19) 0.057(2) 0.071(2) -0.0084(17) 0.0043(16) 0.0001(16)
C12 0.0449(19) 0.068(2) 0.062(2) -0.0058(17) 0.0042(16) -0.0076(16)
C13 0.0458(19) 0.063(2) 0.061(2) 0.0067(16) -0.0014(16) -0.0036(15)
C14 0.0402(17) 0.057(2) 0.068(2) 0.0012(16) 0.0036(15) 0.0000(14)

loop_
_atom_type_symbol
_atom_type_description
_atom_type_scat_dispersion_real
_atom_type_scat_dispersion_imag
_atom_type_scat_source
C C 0.0033 0.0016 'International Tables Vol C Tables 4.2.6.8 and 6.1.1.4'
H H 0.0000 0.0000 'International Tables Vol C Tables 4.2.6.8 and 6.1.1.4'
O O 0.0106 0.0060 'International Tables Vol C Tables 4.2.6.8 and 6.1.1.4'

loop_
_geom_angle_atom_site_label_1
_geom_angle_atom_site_label_2
_geom_angle_atom_site_label_3
_geom_angle
C2 O2 C3 119.7(2)
O1 C2 O2 124.4(3)
O1 C2 C1 125.2(3)
O2 C2 C1 110.3(3)
O2 C3 C4 108.8(2)
O2 C3 C8 105.1(2)
C4 C3 C8 113.5(3)
C3 C4 C5 110.9(3)
C6 C5 C4 110.4(3)
C7 C6 C5 111.0(3)
C6 C7 C8 113.0(3)
O3 C8 C7 105.3(2)
O3 C8 C9 111.7(2)
C7 C8 C9 111.1(2)
O3 C8 C3 109.4(2)
C7 C8 C3 108.9(3)
C9 C8 C3 110.2(2)
C14 C9 C10 117.1(3)
C14 C9 C8 122.2(3)
C10 C9 C8 120.6(3)
C11 C10 C9 121.3(3)
C10 C11 C12 120.5(3)
C13 C12 C11 119.1(4)
C12 C13 C14 120.5(3)
C13 C14 C9 121.5(3)

loop_
_geom_bond_atom_site_label_1
_geom_bond_atom_site_label_2
_geom_bond_distance
O1 C2 1.203(4)
O2 C2 1.337(4)
O2 C3 1.460(3)
O3 C8 1.427(4)
C1 C2 1.493(4)
C3 C4 1.508(5)
C3 C8 1.541(4)
C4 C5 1.522(5)
C5 C6 1.516(5)
C6 C7 1.513(4)
C7 C8 1.532(5)
C8 C9 1.535(4)
C9 C14 1.385(4)
C9 C10 1.400(4)
C10 C11 1.379(5)
C11 C12 1.382(5)
C12 C13 1.374(5)
C13 C14 1.385(5)
